data_7134473
loop_
_publ_author_name
'Jiang, Yuqi'
'Pan, Guo'
'Zhou, Ren'
'Huang, Ruihao'
'Ran, Dongmei'
'Xu, Daqian'
'Su, Yuanting'

_publ_section_title
;
 Isolable GaN-based analogues of Thiele's and Chichibabin's hydrocarbons
;
_journal_issue 45
_journal_name_full 'Chemical Communications'
_journal_page_first 8192
_journal_page_last 8195
_journal_paper_doi 10.1039/D5CC01531F
_journal_volume 61
_journal_year 2025
_chemical_formula_moiety 'C39 H58 Ga N O, C4 H8 O'
_chemical_formula_sum 'C43 H66 Ga N O2'
_chemical_formula_weight 698.68
_space_group_crystal_system triclinic
_space_group_IT_number 2
_space_group_name_Hall '-P 1'
_space_group_name_H-M_alt 'P -1'
_atom_sites_solution_hydrogens geom
_atom_sites_solution_primary dual
_audit_creation_date 2025-02-27
_audit_creation_method
;
Olex2 1.5
(compiled 2024.02.16 svn.r378c4104 for OlexSys, GUI svn.r6928)
;
_audit_update_record
;
2025-03-06 deposited with the CCDC.	2025-04-27 downloaded from the CCDC.
;
_cell_angle_alpha 81.321(2)
_cell_angle_beta 80.234(2)
_cell_angle_gamma 73.737(2)
_cell_formula_units_Z 2
_cell_length_a 9.0948(5)
_cell_length_b 12.5381(7)
_cell_length_c 18.2742(11)
_cell_measurement_reflns_used 7987
_cell_measurement_temperature 100.00
_cell_measurement_theta_max 25.32
_cell_measurement_theta_min 2.35
_cell_volume 1959.65(19)
_computing_cell_refinement 'SAINT V8.40B (?, 2016)'
_computing_data_reduction 'SAINT V8.40B (?, 2016)'
_computing_molecular_graphics 'Olex2 1.5 (Dolomanov et al., 2009)'
_computing_publication_material 'Olex2 1.5 (Dolomanov et al., 2009)'
_computing_structure_refinement 'SHELXL 2019/3 (Sheldrick, 2015)'
_computing_structure_solution 'SHELXT 2018/2 (Sheldrick, 2018)'
_diffrn_ambient_temperature 100.00
_diffrn_measured_fraction_theta_full 0.999
_diffrn_measured_fraction_theta_max 0.997
_diffrn_measurement_device_type 'Bruker APEX-II CCD'
_diffrn_measurement_method '\f and \w scans'
_diffrn_radiation_type MoK\a
_diffrn_radiation_wavelength 0.71073
_diffrn_reflns_av_R_equivalents 0.1013
_diffrn_reflns_av_unetI/netI 0.0849
_diffrn_reflns_Laue_measured_fraction_full 0.999
_diffrn_reflns_Laue_measured_fraction_max 0.997
_diffrn_reflns_limit_h_max 10
_diffrn_reflns_limit_h_min -10
_diffrn_reflns_limit_k_max 15
_diffrn_reflns_limit_k_min -15
_diffrn_reflns_limit_l_max 22
_diffrn_reflns_limit_l_min -22
_diffrn_reflns_number 29779
_diffrn_reflns_point_group_measured_fraction_full 0.999
_diffrn_reflns_point_group_measured_fraction_max 0.997
_diffrn_reflns_theta_full 25.242
_diffrn_reflns_theta_max 25.404
_diffrn_reflns_theta_min 2.689
_diffrn_source_current 1.0
_diffrn_source_power 0.05
_diffrn_source_voltage 50.0
_diffrn_standards_number 0
_exptl_absorpt_coefficient_mu 0.737
_exptl_absorpt_correction_T_max 0.7452
_exptl_absorpt_correction_T_min 0.4767
_exptl_absorpt_correction_type none
_exptl_absorpt_process_details
;
SADABS-2016/2 (Bruker,2016/2) was used for absorption correction.
wR2(int) was 0.1350 before and 0.0957 after correction.
The Ratio of minimum to maximum transmission is 0.6397.
The \l/2 correction factor is Not present.
;
_exptl_crystal_colour 'clear reddish red'
_exptl_crystal_colour_lustre clear
_exptl_crystal_colour_modifier reddish
_exptl_crystal_colour_primary red
_exptl_crystal_density_diffrn 1.184
_exptl_crystal_description block
_exptl_crystal_F_000 756
_exptl_crystal_size_max 0.13
_exptl_crystal_size_mid 0.12
_exptl_crystal_size_min 0.1
_refine_diff_density_max 0.481
_refine_diff_density_min -0.620
_refine_diff_density_rms 0.088
_refine_ls_extinction_method none
_refine_ls_goodness_of_fit_ref 1.047
_refine_ls_hydrogen_treatment constr
_refine_ls_matrix_type full
_refine_ls_number_parameters 436
_refine_ls_number_reflns 7175
_refine_ls_number_restraints 0
_refine_ls_restrained_S_all 1.047
_refine_ls_R_factor_all 0.0893
_refine_ls_R_factor_gt 0.0603
_refine_ls_shift/su_max 0.001
_refine_ls_shift/su_mean 0.000
_refine_ls_structure_factor_coef Fsqd
_refine_ls_weighting_details 'w=1/[\s^2^(Fo^2^)+(0.1000P)^2^] where P=(Fo^2^+2Fc^2^)/3'
_refine_ls_weighting_scheme calc
_refine_ls_wR_factor_gt 0.1480
_refine_ls_wR_factor_ref 0.1699
_reflns_Friedel_coverage 0.000
_reflns_number_gt 5517
_reflns_number_total 7175
_reflns_threshold_expression 'I > 2\s(I)'
_cod_data_source_file d5cc01531f2.cif
_cod_data_source_block Compound4
_cod_depositor_comments 'Adding full bibliography for 7134471--7134474.cif.'
_cod_original_cell_volume 1959.7(2)
_cod_database_code 7134473
_shelx_shelxl_version_number 2019/3
_shelx_space_group_comment
;
The symmetry employed for this shelxl refinement is uniquely defined
by the following loop, which should always be used as a source of
symmetry information in preference to the above space-group names.
They are only intended as comments.
;
_shelx_estimated_absorpt_t_max 0.930
_shelx_estimated_absorpt_t_min 0.910
_olex2_refinement_description
;
1. Fixed Uiso
 At 1.2 times of:
  All C(H) groups, All C(H,H) groups
 At 1.5 times of:
  All C(H,H,H) groups
2.a Ternary CH refined with riding coordinates:
 C12(H12), C15(H15), C18(H18), C27(H27), C30(H30), C33(H33)
2.b Secondary CH2 refined with riding coordinates:
 C36(H36A,H36B), C37(H37A,H37B), C38(H38A,H38B), C39(H39A,H39B), C40(H40A,
 H40B), C41(H41A,H41B), C42(H42A,H42B), C43(H43A,H43B)
2.c Aromatic/amide H refined with riding coordinates:
 C1(H1), C2(H2), C4(H4), C5(H5), C8(H8), C10(H10), C23(H23), C25(H25)
2.d Idealised Me refined as rotating group:
 C13(H13A,H13B,H13C), C14(H14A,H14B,H14C), C16(H16A,H16B,H16C), C17(H17A,H17B,
 H17C), C19(H19A,H19B,H19C), C20(H20A,H20B,H20C), C28(H28A,H28B,H28C), C29(H29A,
 H29B,H29C), C31(H31A,H31B,H31C), C32(H32A,H32B,H32C), C34(H34A,H34B,H34C),
 C35(H35A,H35B,H35C)
;
_olex2_submission_special_instructions 'No special instructions were received'

loop_
_space_group_symop_operation_xyz
'x, y, z'
'-x, -y, -z'

loop_
_atom_site_label
_atom_site_type_symbol
_atom_site_fract_x
_atom_site_fract_y
_atom_site_fract_z
_atom_site_U_iso_or_equiv
_atom_site_adp_type
_atom_site_occupancy
_atom_site_site_symmetry_order
_atom_site_calc_flag
_atom_site_refinement_flags_posn
_atom_site_refinement_flags_adp
_atom_site_refinement_flags_occupancy
_atom_site_disorder_assembly
_atom_site_disorder_group
Ga1 Ga 0.48921(5) 0.39627(3) 0.77730(2) 0.01766(15) Uani 1 1 d . . . . .
O1 O 0.3190(3) 0.4137(2) 0.70378(14) 0.0203(6) Uani 1 1 d . . . . .
N1 N 0.3311(4) 0.4441(2) 0.85798(17) 0.0181(7) Uani 1 1 d . . . . .
C1 C 0.2152(4) 0.5437(3) 0.8548(2) 0.0198(8) Uani 1 1 d . . . . .
H1 H 0.225047 0.598532 0.813664 0.024 Uiso 1 1 calc R U . . .
C2 C 0.0891(4) 0.5670(3) 0.9070(2) 0.0183(8) Uani 1 1 d . . . . .
H2 H 0.014763 0.636814 0.900508 0.022 Uiso 1 1 calc R U . . .
C3 C 0.0627(4) 0.4895(3) 0.9728(2) 0.0178(8) Uani 1 1 d . . . . .
C4 C 0.1836(4) 0.3855(3) 0.9728(2) 0.0203(8) Uani 1 1 d . . . . .
H4 H 0.176536 0.328126 1.012528 0.024 Uiso 1 1 calc R U . . .
C5 C 0.3055(4) 0.3671(3) 0.9187(2) 0.0198(8) Uani 1 1 d . . . . .
H5 H 0.379324 0.296566 0.922283 0.024 Uiso 1 1 calc R U . . .
C6 C 0.5975(4) 0.4984(3) 0.7096(2) 0.0185(8) Uani 1 1 d . . . . .
C7 C 0.6748(4) 0.4616(3) 0.6395(2) 0.0184(8) Uani 1 1 d . . . . .
C8 C 0.7366(4) 0.5337(3) 0.5854(2) 0.0219(9) Uani 1 1 d . . . . .
H8 H 0.785587 0.507918 0.538783 0.026 Uiso 1 1 calc R U . . .
C9 C 0.7291(4) 0.6419(3) 0.5971(2) 0.0200(8) Uani 1 1 d . . . . .
C10 C 0.6631(4) 0.6752(3) 0.6671(2) 0.0208(8) Uani 1 1 d . . . . .
H10 H 0.661090 0.747717 0.677303 0.025 Uiso 1 1 calc R U . . .
C11 C 0.5997(4) 0.6058(3) 0.7230(2) 0.0199(8) Uani 1 1 d . . . . .
C12 C 0.7924(5) 0.7167(3) 0.5333(2) 0.0246(9) Uani 1 1 d . . . . .
H12 H 0.890372 0.669572 0.508356 0.029 Uiso 1 1 calc R U . . .
C13 C 0.8322(5) 0.8151(3) 0.5577(2) 0.0304(10) Uani 1 1 d . . . . .
H13A H 0.879275 0.855762 0.514175 0.046 Uiso 1 1 calc R U . . .
H13B H 0.905176 0.787475 0.594357 0.046 Uiso 1 1 calc R U . . .
H13C H 0.737801 0.865384 0.580332 0.046 Uiso 1 1 calc R U . . .
C14 C 0.6806(5) 0.7572(4) 0.4753(2) 0.0309(10) Uani 1 1 d . . . . .
H14A H 0.584841 0.807120 0.497035 0.046 Uiso 1 1 calc R U . . .
H14B H 0.657321 0.692848 0.459881 0.046 Uiso 1 1 calc R U . . .
H14C H 0.727928 0.797676 0.431734 0.046 Uiso 1 1 calc R U . . .
C15 C 0.7002(5) 0.3408(3) 0.6240(2) 0.0232(9) Uani 1 1 d . . . . .
H15 H 0.617256 0.311153 0.656564 0.028 Uiso 1 1 calc R U . . .
C16 C 0.6904(5) 0.3273(3) 0.5435(2) 0.0286(10) Uani 1 1 d . . . . .
H16A H 0.780027 0.344317 0.510845 0.043 Uiso 1 1 calc R U . . .
H16B H 0.595357 0.378652 0.527848 0.043 Uiso 1 1 calc R U . . .
H16C H 0.689494 0.250202 0.540148 0.043 Uiso 1 1 calc R U . . .
C17 C 0.8545(5) 0.2701(3) 0.6469(2) 0.0285(10) Uani 1 1 d . . . . .
H17A H 0.870130 0.192692 0.637136 0.043 Uiso 1 1 calc R U . . .
H17B H 0.854332 0.272247 0.700347 0.043 Uiso 1 1 calc R U . . .
H17C H 0.938272 0.299815 0.618141 0.043 Uiso 1 1 calc R U . . .
C18 C 0.5396(4) 0.6468(3) 0.7997(2) 0.0207(8) Uani 1 1 d . . . . .
H18 H 0.491642 0.589922 0.831497 0.025 Uiso 1 1 calc R U . . .
C19 C 0.6728(5) 0.6571(4) 0.8375(2) 0.0293(10) Uani 1 1 d . . . . .
H19A H 0.722050 0.712305 0.807235 0.044 Uiso 1 1 calc R U . . .
H19B H 0.749035 0.584408 0.842045 0.044 Uiso 1 1 calc R U . . .
H19C H 0.632270 0.680987 0.887268 0.044 Uiso 1 1 calc R U . . .
C20 C 0.4148(5) 0.7592(3) 0.7955(2) 0.0284(10) Uani 1 1 d . . . . .
H20A H 0.462674 0.818821 0.771374 0.043 Uiso 1 1 calc R U . . .
H20B H 0.366384 0.775753 0.846128 0.043 Uiso 1 1 calc R U . . .
H20C H 0.336159 0.754429 0.766459 0.043 Uiso 1 1 calc R U . . .
C21 C 0.5945(4) 0.2399(3) 0.8132(2) 0.0178(8) Uani 1 1 d . . . . .
C22 C 0.5715(4) 0.1390(3) 0.7967(2) 0.0202(8) Uani 1 1 d . . . . .
C23 C 0.6404(4) 0.0371(3) 0.8358(2) 0.0206(8) Uani 1 1 d . . . . .
H23 H 0.625332 -0.029730 0.823548 0.025 Uiso 1 1 calc R U . . .
C24 C 0.7296(5) 0.0302(3) 0.8916(2) 0.0221(9) Uani 1 1 d . . . . .
C25 C 0.7537(4) 0.1292(3) 0.9068(2) 0.0214(8) Uani 1 1 d . . . . .
H25 H 0.816388 0.126550 0.944024 0.026 Uiso 1 1 calc R U . . .
C26 C 0.6883(4) 0.2317(3) 0.8688(2) 0.0203(8) Uani 1 1 d . . . . .
C27 C 0.7242(5) 0.3349(3) 0.8898(2) 0.0233(9) Uani 1 1 d . . . . .
H27 H 0.669655 0.401349 0.857904 0.028 Uiso 1 1 calc R U . . .
C28 C 0.6673(5) 0.3564(4) 0.9714(2) 0.0306(10) Uani 1 1 d . . . . .
H28A H 0.718086 0.292361 1.004343 0.046 Uiso 1 1 calc R U . . .
H28B H 0.555174 0.366855 0.981392 0.046 Uiso 1 1 calc R U . . .
H28C H 0.692415 0.423830 0.980819 0.046 Uiso 1 1 calc R U . . .
C29 C 0.8969(5) 0.3257(3) 0.8714(2) 0.0299(10) Uani 1 1 d . . . . .
H29A H 0.916989 0.395683 0.879125 0.045 Uiso 1 1 calc R U . . .
H29B H 0.931255 0.311357 0.819138 0.045 Uiso 1 1 calc R U . . .
H29C H 0.953429 0.263995 0.904032 0.045 Uiso 1 1 calc R U . . .
C30 C 0.7981(5) -0.0802(3) 0.9359(2) 0.0265(9) Uani 1 1 d . . . . .
H30 H 0.771808 -0.140689 0.914927 0.032 Uiso 1 1 calc R U . . .
C31 C 0.7242(5) -0.0795(3) 1.0180(2) 0.0337(11) Uani 1 1 d . . . . .
H31A H 0.770636 -0.150357 1.046337 0.051 Uiso 1 1 calc R U . . .
H31B H 0.612807 -0.070314 1.020967 0.051 Uiso 1 1 calc R U . . .
H31C H 0.742029 -0.017529 1.039016 0.051 Uiso 1 1 calc R U . . .
C32 C 0.9722(5) -0.1076(3) 0.9304(2) 0.0305(10) Uani 1 1 d . . . . .
H32A H 1.001066 -0.051457 0.952933 0.046 Uiso 1 1 calc R U . . .
H32B H 1.017496 -0.107391 0.877810 0.046 Uiso 1 1 calc R U . . .
H32C H 1.010810 -0.181617 0.957035 0.046 Uiso 1 1 calc R U . . .
C33 C 0.4738(5) 0.1369(3) 0.7377(2) 0.0220(9) Uani 1 1 d . . . . .
H33 H 0.440050 0.214738 0.712824 0.026 Uiso 1 1 calc R U . . .
C34 C 0.3283(5) 0.0996(3) 0.7729(2) 0.0287(10) Uani 1 1 d . . . . .
H34A H 0.261690 0.107224 0.734499 0.043 Uiso 1 1 calc R U . . .
H34B H 0.272369 0.146467 0.812362 0.043 Uiso 1 1 calc R U . . .
H34C H 0.357955 0.021352 0.794288 0.043 Uiso 1 1 calc R U . . .
C35 C 0.5666(5) 0.0616(3) 0.6772(2) 0.0291(10) Uani 1 1 d . . . . .
H35A H 0.603810 -0.015005 0.700426 0.044 Uiso 1 1 calc R U . . .
H35B H 0.654992 0.089693 0.652631 0.044 Uiso 1 1 calc R U . . .
H35C H 0.500033 0.062245 0.640147 0.044 Uiso 1 1 calc R U . . .
C36 C 0.2925(4) 0.5061(3) 0.6436(2) 0.0230(9) Uani 1 1 d . . . . .
H36A H 0.363757 0.486104 0.597505 0.028 Uiso 1 1 calc R U . . .
H36B H 0.308113 0.574434 0.658509 0.028 Uiso 1 1 calc R U . . .
C37 C 0.1252(5) 0.5241(3) 0.6314(2) 0.0240(9) Uani 1 1 d . . . . .
H37A H 0.077618 0.603636 0.615430 0.029 Uiso 1 1 calc R U . . .
H37B H 0.117879 0.477774 0.593526 0.029 Uiso 1 1 calc R U . . .
C38 C 0.0490(4) 0.4874(3) 0.7080(2) 0.0227(9) Uani 1 1 d . . . . .
H38A H 0.025982 0.546143 0.741994 0.027 Uiso 1 1 calc R U . . .
H38B H -0.047447 0.467566 0.704667 0.027 Uiso 1 1 calc R U . . .
C39 C 0.1724(4) 0.3860(3) 0.7330(2) 0.0235(9) Uani 1 1 d . . . . .
H39A H 0.160810 0.371762 0.788199 0.028 Uiso 1 1 calc R U . . .
H39B H 0.166514 0.318944 0.712406 0.028 Uiso 1 1 calc R U . . .
O2 O 0.1192(4) 0.7723(2) 0.67783(18) 0.0406(8) Uani 1 1 d . . . . .
C40 C 0.1915(6) 0.8462(4) 0.6253(3) 0.0435(12) Uani 1 1 d . . . . .
H40A H 0.191592 0.831830 0.573476 0.052 Uiso 1 1 calc R U . . .
H40B H 0.299754 0.835015 0.633767 0.052 Uiso 1 1 calc R U . . .
C41 C 0.0977(6) 0.9644(4) 0.6379(3) 0.0440(12) Uani 1 1 d . . . . .
H41A H 0.163737 1.017167 0.627763 0.053 Uiso 1 1 calc R U . . .
H41B H 0.013503 0.990704 0.606311 0.053 Uiso 1 1 calc R U . . .
C42 C 0.0340(6) 0.9511(3) 0.7202(3) 0.0385(11) Uani 1 1 d . . . . .
H42A H 0.110705 0.952619 0.752276 0.046 Uiso 1 1 calc R U . . .
H42B H -0.062023 1.010198 0.732088 0.046 Uiso 1 1 calc R U . . .
C43 C 0.0027(6) 0.8377(4) 0.7291(2) 0.0356(11) Uani 1 1 d . . . . .
H43A H 0.009460 0.802223 0.781060 0.043 Uiso 1 1 calc R U . . .
H43B H -0.101849 0.844368 0.717065 0.043 Uiso 1 1 calc R U . . .

loop_
_atom_site_aniso_label
_atom_site_aniso_U_11
_atom_site_aniso_U_22
_atom_site_aniso_U_33
_atom_site_aniso_U_23
_atom_site_aniso_U_13
_atom_site_aniso_U_12
Ga1 0.0177(2) 0.0167(2) 0.0181(2) -0.00060(16) -0.00183(16) -0.00482(16)
O1 0.0205(14) 0.0186(13) 0.0222(14) 0.0037(11) -0.0036(11) -0.0083(11)
N1 0.0185(17) 0.0152(15) 0.0188(16) -0.0009(12) -0.0012(13) -0.0028(13)
C1 0.022(2) 0.0173(18) 0.022(2) -0.0009(15) -0.0057(16) -0.0076(16)
C2 0.022(2) 0.0146(18) 0.0194(19) -0.0041(15) -0.0034(16) -0.0044(15)
C3 0.018(2) 0.0190(19) 0.0195(19) -0.0027(15) -0.0040(15) -0.0086(15)
C4 0.022(2) 0.0194(19) 0.0193(19) 0.0005(15) -0.0059(16) -0.0053(16)
C5 0.020(2) 0.0187(19) 0.019(2) 0.0015(15) -0.0046(16) -0.0047(16)
C6 0.020(2) 0.0178(18) 0.0186(19) -0.0027(15) -0.0052(15) -0.0041(15)
C7 0.0138(19) 0.0199(19) 0.022(2) -0.0024(15) -0.0007(15) -0.0068(15)
C8 0.019(2) 0.024(2) 0.021(2) -0.0017(16) -0.0001(16) -0.0047(16)
C9 0.020(2) 0.0190(19) 0.021(2) 0.0029(15) -0.0044(16) -0.0068(16)
C10 0.024(2) 0.0140(18) 0.024(2) -0.0004(15) -0.0046(16) -0.0032(15)
C11 0.0142(19) 0.023(2) 0.024(2) -0.0007(16) -0.0052(16) -0.0060(15)
C12 0.029(2) 0.024(2) 0.022(2) -0.0004(16) -0.0004(17) -0.0116(17)
C13 0.037(3) 0.028(2) 0.030(2) 0.0025(18) -0.005(2) -0.0186(19)
C14 0.033(2) 0.032(2) 0.030(2) 0.0082(18) -0.0121(19) -0.0131(19)
C15 0.028(2) 0.0200(19) 0.022(2) -0.0044(16) 0.0021(17) -0.0096(17)
C16 0.038(3) 0.024(2) 0.025(2) -0.0064(17) 0.0023(19) -0.0122(18)
C17 0.032(2) 0.022(2) 0.030(2) -0.0032(17) 0.0013(19) -0.0073(18)
C18 0.022(2) 0.0184(19) 0.023(2) -0.0018(16) -0.0030(16) -0.0078(16)
C19 0.032(2) 0.037(2) 0.024(2) -0.0072(18) -0.0006(18) -0.019(2)
C20 0.030(2) 0.021(2) 0.031(2) -0.0044(17) 0.0039(18) -0.0050(17)
C21 0.0169(19) 0.0200(18) 0.0165(19) -0.0036(15) -0.0003(15) -0.0052(15)
C22 0.018(2) 0.023(2) 0.0188(19) -0.0017(15) 0.0003(15) -0.0060(16)
C23 0.018(2) 0.0185(19) 0.026(2) -0.0035(16) -0.0027(16) -0.0056(15)
C24 0.023(2) 0.0198(19) 0.023(2) -0.0007(16) -0.0070(17) -0.0045(16)
C25 0.020(2) 0.023(2) 0.023(2) -0.0031(16) -0.0054(16) -0.0048(16)
C26 0.019(2) 0.0213(19) 0.020(2) 0.0001(15) 0.0000(16) -0.0073(16)
C27 0.029(2) 0.0182(19) 0.025(2) -0.0002(16) -0.0127(17) -0.0056(16)
C28 0.027(2) 0.032(2) 0.035(2) -0.0096(19) -0.0057(19) -0.0078(19)
C29 0.027(2) 0.030(2) 0.036(2) -0.0014(19) -0.0070(19) -0.0130(18)
C30 0.034(2) 0.020(2) 0.028(2) 0.0008(17) -0.0116(19) -0.0092(18)
C31 0.038(3) 0.024(2) 0.033(2) 0.0059(18) -0.002(2) -0.0053(19)
C32 0.036(3) 0.024(2) 0.030(2) -0.0039(18) -0.0120(19) 0.0006(18)
C33 0.027(2) 0.0150(18) 0.025(2) -0.0009(16) -0.0060(17) -0.0065(16)
C34 0.037(3) 0.022(2) 0.032(2) 0.0037(18) -0.015(2) -0.0128(18)
C35 0.037(3) 0.024(2) 0.025(2) -0.0019(17) -0.0109(19) -0.0018(18)
C36 0.024(2) 0.026(2) 0.020(2) 0.0035(16) -0.0057(16) -0.0093(17)
C37 0.025(2) 0.024(2) 0.025(2) 0.0012(16) -0.0083(17) -0.0090(17)
C38 0.021(2) 0.024(2) 0.022(2) -0.0002(16) -0.0046(16) -0.0051(16)
C39 0.022(2) 0.027(2) 0.023(2) 0.0020(16) -0.0014(17) -0.0119(17)
O2 0.048(2) 0.0275(16) 0.048(2) -0.0084(15) -0.0091(16) -0.0083(15)
C40 0.043(3) 0.048(3) 0.037(3) -0.013(2) 0.001(2) -0.008(2)
C41 0.056(3) 0.039(3) 0.037(3) -0.009(2) 0.003(2) -0.014(2)
C42 0.045(3) 0.024(2) 0.042(3) -0.002(2) -0.001(2) -0.004(2)
C43 0.042(3) 0.036(2) 0.033(2) -0.001(2) -0.010(2) -0.016(2)

loop_
_atom_type_symbol
_atom_type_description
_atom_type_scat_dispersion_real
_atom_type_scat_dispersion_imag
_atom_type_scat_source
C C 0.0033 0.0016 'International Tables Vol C Tables 4.2.6.8 and 6.1.1.4'
H H 0.0000 0.0000 'International Tables Vol C Tables 4.2.6.8 and 6.1.1.4'
Ga Ga 0.2307 1.6083 'International Tables Vol C Tables 4.2.6.8 and 6.1.1.4'
N N 0.0061 0.0033 'International Tables Vol C Tables 4.2.6.8 and 6.1.1.4'
O O 0.0106 0.0060 'International Tables Vol C Tables 4.2.6.8 and 6.1.1.4'

loop_
_geom_angle_atom_site_label_1
_geom_angle_atom_site_label_2
_geom_angle_atom_site_label_3
_geom_angle
_geom_angle_site_symmetry_1
_geom_angle_site_symmetry_3
_geom_angle_publ_flag
N1 Ga1 O1 91.44(12) . . ?
N1 Ga1 C6 123.52(14) . . ?
N1 Ga1 C21 104.16(13) . . ?
C6 Ga1 O1 93.67(12) . . ?
C6 Ga1 C21 123.32(15) . . ?
C21 Ga1 O1 115.51(13) . . ?
C36 O1 Ga1 121.5(2) . . ?
C39 O1 Ga1 120.1(2) . . ?
C39 O1 C36 109.0(3) . . ?
C1 N1 Ga1 124.9(2) . . ?
C5 N1 Ga1 119.2(2) . . ?
C5 N1 C1 114.4(3) . . ?
N1 C1 H1 118.1 . . ?
C2 C1 N1 123.8(3) . . ?
C2 C1 H1 118.1 . . ?
C1 C2 H2 118.6 . . ?
C1 C2 C3 122.8(3) . . ?
C3 C2 H2 118.6 . . ?
C3 C3 C2 124.5(4) 2_567 . ?
C3 C3 C4 123.9(4) 2_567 . ?
C4 C3 C2 111.5(3) . . ?
C3 C4 H4 118.7 . . ?
C5 C4 C3 122.7(3) . . ?
C5 C4 H4 118.7 . . ?
N1 C5 H5 117.7 . . ?
C4 C5 N1 124.6(3) . . ?
C4 C5 H5 117.7 . . ?
C7 C6 Ga1 117.0(3) . . ?
C11 C6 Ga1 126.1(3) . . ?
C11 C6 C7 116.9(3) . . ?
C6 C7 C15 121.0(3) . . ?
C8 C7 C6 120.3(3) . . ?
C8 C7 C15 118.6(3) . . ?
C7 C8 H8 118.8 . . ?
C9 C8 C7 122.3(3) . . ?
C9 C8 H8 118.8 . . ?
C8 C9 C10 117.3(3) . . ?
C8 C9 C12 118.6(3) . . ?
C10 C9 C12 124.1(3) . . ?
C9 C10 H10 118.8 . . ?
C9 C10 C11 122.3(3) . . ?
C11 C10 H10 118.8 . . ?
C6 C11 C18 121.0(3) . . ?
C10 C11 C6 120.6(3) . . ?
C10 C11 C18 118.4(3) . . ?
C9 C12 H12 107.1 . . ?
C9 C12 C13 114.4(3) . . ?
C9 C12 C14 110.2(3) . . ?
C13 C12 H12 107.1 . . ?
C13 C12 C14 110.6(3) . . ?
C14 C12 H12 107.1 . . ?
C12 C13 H13A 109.5 . . ?
C12 C13 H13B 109.5 . . ?
C12 C13 H13C 109.5 . . ?
H13A C13 H13B 109.5 . . ?
H13A C13 H13C 109.5 . . ?
H13B C13 H13C 109.5 . . ?
C12 C14 H14A 109.5 . . ?
C12 C14 H14B 109.5 . . ?
C12 C14 H14C 109.5 . . ?
H14A C14 H14B 109.5 . . ?
H14A C14 H14C 109.5 . . ?
H14B C14 H14C 109.5 . . ?
C7 C15 H15 107.3 . . ?
C16 C15 C7 114.6(3) . . ?
C16 C15 H15 107.3 . . ?
C17 C15 C7 109.7(3) . . ?
C17 C15 H15 107.3 . . ?
C17 C15 C16 110.3(3) . . ?
C15 C16 H16A 109.5 . . ?
C15 C16 H16B 109.5 . . ?
C15 C16 H16C 109.5 . . ?
H16A C16 H16B 109.5 . . ?
H16A C16 H16C 109.5 . . ?
H16B C16 H16C 109.5 . . ?
C15 C17 H17A 109.5 . . ?
C15 C17 H17B 109.5 . . ?
C15 C17 H17C 109.5 . . ?
H17A C17 H17B 109.5 . . ?
H17A C17 H17C 109.5 . . ?
H17B C17 H17C 109.5 . . ?
C11 C18 H18 107.9 . . ?
C11 C18 C19 110.8(3) . . ?
C11 C18 C20 112.2(3) . . ?
C19 C18 H18 107.9 . . ?
C19 C18 C20 110.1(3) . . ?
C20 C18 H18 107.9 . . ?
C18 C19 H19A 109.5 . . ?
C18 C19 H19B 109.5 . . ?
C18 C19 H19C 109.5 . . ?
H19A C19 H19B 109.5 . . ?
H19A C19 H19C 109.5 . . ?
H19B C19 H19C 109.5 . . ?
C18 C20 H20A 109.5 . . ?
C18 C20 H20B 109.5 . . ?
C18 C20 H20C 109.5 . . ?
H20A C20 H20B 109.5 . . ?
H20A C20 H20C 109.5 . . ?
H20B C20 H20C 109.5 . . ?
C22 C21 Ga1 128.2(3) . . ?
C26 C21 Ga1 113.9(3) . . ?
C26 C21 C22 117.4(3) . . ?
C21 C22 C33 122.3(3) . . ?
C23 C22 C21 119.7(3) . . ?
C23 C22 C33 118.0(3) . . ?
C22 C23 H23 118.7 . . ?
C24 C23 C22 122.5(4) . . ?
C24 C23 H23 118.7 . . ?
C23 C24 C25 117.6(3) . . ?
C23 C24 C30 122.1(3) . . ?
C25 C24 C30 120.3(3) . . ?
C24 C25 H25 119.2 . . ?
C26 C25 C24 121.5(4) . . ?
C26 C25 H25 119.2 . . ?
C21 C26 C27 121.8(3) . . ?
C25 C26 C21 121.3(4) . . ?
C25 C26 C27 116.9(3) . . ?
C26 C27 H27 107.4 . . ?
C28 C27 C26 113.7(3) . . ?
C28 C27 H27 107.4 . . ?
C29 C27 C26 110.0(3) . . ?
C29 C27 H27 107.4 . . ?
C29 C27 C28 110.6(3) . . ?
C27 C28 H28A 109.5 . . ?
C27 C28 H28B 109.5 . . ?
C27 C28 H28C 109.5 . . ?
H28A C28 H28B 109.5 . . ?
H28A C28 H28C 109.5 . . ?
H28B C28 H28C 109.5 . . ?
C27 C29 H29A 109.5 . . ?
C27 C29 H29B 109.5 . . ?
C27 C29 H29C 109.5 . . ?
H29A C29 H29B 109.5 . . ?
H29A C29 H29C 109.5 . . ?
H29B C29 H29C 109.5 . . ?
C24 C30 H30 107.7 . . ?
C24 C30 C31 110.1(3) . . ?
C31 C30 H30 107.7 . . ?
C32 C30 C24 112.9(3) . . ?
C32 C30 H30 107.7 . . ?
C32 C30 C31 110.5(3) . . ?
C30 C31 H31A 109.5 . . ?
C30 C31 H31B 109.5 . . ?
C30 C31 H31C 109.5 . . ?
H31A C31 H31B 109.5 . . ?
H31A C31 H31C 109.5 . . ?
H31B C31 H31C 109.5 . . ?
C30 C32 H32A 109.5 . . ?
C30 C32 H32B 109.5 . . ?
C30 C32 H32C 109.5 . . ?
H32A C32 H32B 109.5 . . ?
H32A C32 H32C 109.5 . . ?
H32B C32 H32C 109.5 . . ?
C22 C33 H33 107.8 . . ?
C22 C33 C34 111.2(3) . . ?
C22 C33 C35 111.7(3) . . ?
C34 C33 H33 107.8 . . ?
C34 C33 C35 110.3(3) . . ?
C35 C33 H33 107.8 . . ?
C33 C34 H34A 109.5 . . ?
C33 C34 H34B 109.5 . . ?
C33 C34 H34C 109.5 . . ?
H34A C34 H34B 109.5 . . ?
H34A C34 H34C 109.5 . . ?
H34B C34 H34C 109.5 . . ?
C33 C35 H35A 109.5 . . ?
C33 C35 H35B 109.5 . . ?
C33 C35 H35C 109.5 . . ?
H35A C35 H35B 109.5 . . ?
H35A C35 H35C 109.5 . . ?
H35B C35 H35C 109.5 . . ?
O1 C36 H36A 110.7 . . ?
O1 C36 H36B 110.7 . . ?
O1 C36 C37 105.1(3) . . ?
H36A C36 H36B 108.8 . . ?
C37 C36 H36A 110.7 . . ?
C37 C36 H36B 110.7 . . ?
C36 C37 H37A 111.2 . . ?
C36 C37 H37B 111.2 . . ?
H37A C37 H37B 109.1 . . ?
C38 C37 C36 103.0(3) . . ?
C38 C37 H37A 111.2 . . ?
C38 C37 H37B 111.2 . . ?
C37 C38 H38A 111.4 . . ?
C37 C38 H38B 111.4 . . ?
H38A C38 H38B 109.3 . . ?
C39 C38 C37 101.6(3) . . ?
C39 C38 H38A 111.4 . . ?
C39 C38 H38B 111.4 . . ?
O1 C39 C38 105.0(3) . . ?
O1 C39 H39A 110.7 . . ?
O1 C39 H39B 110.7 . . ?
C38 C39 H39A 110.7 . . ?
C38 C39 H39B 110.7 . . ?
H39A C39 H39B 108.8 . . ?
C40 O2 C43 108.9(3) . . ?
O2 C40 H40A 110.4 . . ?
O2 C40 H40B 110.4 . . ?
O2 C40 C41 106.6(4) . . ?
H40A C40 H40B 108.6 . . ?
C41 C40 H40A 110.4 . . ?
C41 C40 H40B 110.4 . . ?
C40 C41 H41A 111.3 . . ?
C40 C41 H41B 111.3 . . ?
H41A C41 H41B 109.2 . . ?
C42 C41 C40 102.1(4) . . ?
C42 C41 H41A 111.3 . . ?
C42 C41 H41B 111.3 . . ?
C41 C42 H42A 111.4 . . ?
C41 C42 H42B 111.4 . . ?
H42A C42 H42B 109.2 . . ?
C43 C42 C41 102.0(4) . . ?
C43 C42 H42A 111.4 . . ?
C43 C42 H42B 111.4 . . ?
O2 C43 C42 106.3(4) . . ?
O2 C43 H43A 110.5 . . ?
O2 C43 H43B 110.5 . . ?
C42 C43 H43A 110.5 . . ?
C42 C43 H43B 110.5 . . ?
H43A C43 H43B 108.7 . . ?

loop_
_geom_bond_atom_site_label_1
_geom_bond_atom_site_label_2
_geom_bond_distance
_geom_bond_site_symmetry_2
_geom_bond_publ_flag
Ga1 O1 2.162(3) . ?
Ga1 N1 1.915(3) . ?
Ga1 C6 1.988(4) . ?
Ga1 C21 1.991(4) . ?
O1 C36 1.469(4) . ?
O1 C39 1.465(4) . ?
N1 C1 1.391(5) . ?
N1 C5 1.389(5) . ?
C1 H1 0.9500 . ?
C1 C2 1.355(5) . ?
C2 H2 0.9500 . ?
C2 C3 1.458(5) . ?
C3 C3 1.372(7) 2_567 ?
C3 C4 1.451(5) . ?
C4 H4 0.9500 . ?
C4 C5 1.347(5) . ?
C5 H5 0.9500 . ?
C6 C7 1.428(5) . ?
C6 C11 1.411(5) . ?
C7 C8 1.392(5) . ?
C7 C15 1.529(5) . ?
C8 H8 0.9500 . ?
C8 C9 1.387(5) . ?
C9 C10 1.389(5) . ?
C9 C12 1.522(5) . ?
C10 H10 0.9500 . ?
C10 C11 1.395(5) . ?
C11 C18 1.526(5) . ?
C12 H12 1.0000 . ?
C12 C13 1.524(5) . ?
C12 C14 1.526(5) . ?
C13 H13A 0.9800 . ?
C13 H13B 0.9800 . ?
C13 H13C 0.9800 . ?
C14 H14A 0.9800 . ?
C14 H14B 0.9800 . ?
C14 H14C 0.9800 . ?
C15 H15 1.0000 . ?
C15 C16 1.525(5) . ?
C15 C17 1.524(6) . ?
C16 H16A 0.9800 . ?
C16 H16B 0.9800 . ?
C16 H16C 0.9800 . ?
C17 H17A 0.9800 . ?
C17 H17B 0.9800 . ?
C17 H17C 0.9800 . ?
C18 H18 1.0000 . ?
C18 C19 1.535(5) . ?
C18 C20 1.543(5) . ?
C19 H19A 0.9800 . ?
C19 H19B 0.9800 . ?
C19 H19C 0.9800 . ?
C20 H20A 0.9800 . ?
C20 H20B 0.9800 . ?
C20 H20C 0.9800 . ?
C21 C22 1.421(5) . ?
C21 C26 1.409(5) . ?
C22 C23 1.401(5) . ?
C22 C33 1.516(5) . ?
C23 H23 0.9500 . ?
C23 C24 1.386(5) . ?
C24 C25 1.395(5) . ?
C24 C30 1.520(5) . ?
C25 H25 0.9500 . ?
C25 C26 1.389(5) . ?
C26 C27 1.535(5) . ?
C27 H27 1.0000 . ?
C27 C28 1.532(5) . ?
C27 C29 1.525(6) . ?
C28 H28A 0.9800 . ?
C28 H28B 0.9800 . ?
C28 H28C 0.9800 . ?
C29 H29A 0.9800 . ?
C29 H29B 0.9800 . ?
C29 H29C 0.9800 . ?
C30 H30 1.0000 . ?
C30 C31 1.536(6) . ?
C30 C32 1.512(6) . ?
C31 H31A 0.9800 . ?
C31 H31B 0.9800 . ?
C31 H31C 0.9800 . ?
C32 H32A 0.9800 . ?
C32 H32B 0.9800 . ?
C32 H32C 0.9800 . ?
C33 H33 1.0000 . ?
C33 C34 1.532(6) . ?
C33 C35 1.542(5) . ?
C34 H34A 0.9800 . ?
C34 H34B 0.9800 . ?
C34 H34C 0.9800 . ?
C35 H35A 0.9800 . ?
C35 H35B 0.9800 . ?
C35 H35C 0.9800 . ?
C36 H36A 0.9900 . ?
C36 H36B 0.9900 . ?
C36 C37 1.524(5) . ?
C37 H37A 0.9900 . ?
C37 H37B 0.9900 . ?
C37 C38 1.518(5) . ?
C38 H38A 0.9900 . ?
C38 H38B 0.9900 . ?
C38 C39 1.511(5) . ?
C39 H39A 0.9900 . ?
C39 H39B 0.9900 . ?
O2 C40 1.440(6) . ?
O2 C43 1.443(5) . ?
C40 H40A 0.9900 . ?
C40 H40B 0.9900 . ?
C40 C41 1.519(6) . ?
C41 H41A 0.9900 . ?
C41 H41B 0.9900 . ?
C41 C42 1.519(6) . ?
C42 H42A 0.9900 . ?
C42 H42B 0.9900 . ?
C42 C43 1.507(6) . ?
C43 H43A 0.9900 . ?
C43 H43B 0.9900 . ?

loop_
_geom_torsion_atom_site_label_1
_geom_torsion_atom_site_label_2
_geom_torsion_atom_site_label_3
_geom_torsion_atom_site_label_4
_geom_torsion
_geom_torsion_site_symmetry_1
_geom_torsion_site_symmetry_2
_geom_torsion_site_symmetry_3
_geom_torsion_site_symmetry_4
_geom_torsion_publ_flag
Ga1 O1 C36 C37 -153.0(2) . . . . ?
Ga1 O1 C39 C38 128.2(3) . . . . ?
Ga1 N1 C1 C2 167.6(3) . . . . ?
Ga1 N1 C5 C4 -169.1(3) . . . . ?
Ga1 C6 C7 C8 172.0(3) . . . . ?
Ga1 C6 C7 C15 -11.8(5) . . . . ?
Ga1 C6 C11 C10 -171.7(3) . . . . ?
Ga1 C6 C11 C18 11.0(5) . . . . ?
Ga1 C21 C22 C23 -170.8(3) . . . . ?
Ga1 C21 C22 C33 9.1(5) . . . . ?
Ga1 C21 C26 C25 171.5(3) . . . . ?
Ga1 C21 C26 C27 -9.0(5) . . . . ?
O1 C36 C37 C38 29.0(4) . . . . ?
N1 C1 C2 C3 0.5(6) . . . . ?
C1 N1 C5 C4 -2.5(5) . . . . ?
C1 C2 C3 C3 179.3(4) . . . 2_567 ?
C1 C2 C3 C4 -2.2(5) . . . . ?
C2 C3 C4 C5 1.6(5) . . . . ?
C3 C3 C4 C5 -179.9(4) 2_567 . . . ?
C3 C4 C5 N1 0.7(6) . . . . ?
C5 N1 C1 C2 1.8(5) . . . . ?
C6 C7 C8 C9 1.3(6) . . . . ?
C6 C7 C15 C16 144.9(4) . . . . ?
C6 C7 C15 C17 -90.4(4) . . . . ?
C6 C11 C18 C19 111.2(4) . . . . ?
C6 C11 C18 C20 -125.4(4) . . . . ?
C7 C6 C11 C10 5.5(5) . . . . ?
C7 C6 C11 C18 -171.8(3) . . . . ?
C7 C8 C9 C10 2.9(6) . . . . ?
C7 C8 C9 C12 -176.9(3) . . . . ?
C8 C7 C15 C16 -38.8(5) . . . . ?
C8 C7 C15 C17 85.9(4) . . . . ?
C8 C9 C10 C11 -2.9(6) . . . . ?
C8 C9 C12 C13 -159.3(4) . . . . ?
C8 C9 C12 C14 75.4(4) . . . . ?
C9 C10 C11 C6 -1.4(6) . . . . ?
C9 C10 C11 C18 176.0(3) . . . . ?
C10 C9 C12 C13 21.0(6) . . . . ?
C10 C9 C12 C14 -104.4(4) . . . . ?
C10 C11 C18 C19 -66.2(4) . . . . ?
C10 C11 C18 C20 57.2(5) . . . . ?
C11 C6 C7 C8 -5.5(5) . . . . ?
C11 C6 C7 C15 170.8(3) . . . . ?
C12 C9 C10 C11 176.8(3) . . . . ?
C15 C7 C8 C9 -175.0(4) . . . . ?
C21 C22 C23 C24 1.0(6) . . . . ?
C21 C22 C33 C34 -113.8(4) . . . . ?
C21 C22 C33 C35 122.5(4) . . . . ?
C21 C26 C27 C28 119.0(4) . . . . ?
C21 C26 C27 C29 -116.2(4) . . . . ?
C22 C21 C26 C25 -1.0(5) . . . . ?
C22 C21 C26 C27 178.5(3) . . . . ?
C22 C23 C24 C25 -1.9(6) . . . . ?
C22 C23 C24 C30 177.3(4) . . . . ?
C23 C22 C33 C34 66.1(4) . . . . ?
C23 C22 C33 C35 -57.7(5) . . . . ?
C23 C24 C25 C26 1.4(6) . . . . ?
C23 C24 C30 C31 -113.9(4) . . . . ?
C23 C24 C30 C32 122.2(4) . . . . ?
C24 C25 C26 C21 0.1(6) . . . . ?
C24 C25 C26 C27 -179.5(3) . . . . ?
C25 C24 C30 C31 65.4(5) . . . . ?
C25 C24 C30 C32 -58.6(5) . . . . ?
C25 C26 C27 C28 -61.5(5) . . . . ?
C25 C26 C27 C29 63.3(4) . . . . ?
C26 C21 C22 C23 0.5(5) . . . . ?
C26 C21 C22 C33 -179.6(3) . . . . ?
C30 C24 C25 C26 -177.9(4) . . . . ?
C33 C22 C23 C24 -178.9(3) . . . . ?
C36 O1 C39 C38 -18.8(4) . . . . ?
C36 C37 C38 C39 -39.8(4) . . . . ?
C37 C38 C39 O1 36.2(4) . . . . ?
C39 O1 C36 C37 -6.6(4) . . . . ?
O2 C40 C41 C42 28.8(5) . . . . ?
C40 O2 C43 C42 -15.2(5) . . . . ?
C40 C41 C42 C43 -36.8(5) . . . . ?
C41 C42 C43 O2 32.7(5) . . . . ?
C43 O2 C40 C41 -8.8(5) . . . . ?
